data_4072241
loop_
_publ_author_name
'Conde, Ana'
'Fandos, Rosa'
'Otero, Antonio'
'Rodr\'iguez, Ana'

_publ_section_title
;
 Oxo and Hydroxo Organometallic Complexes of Tantalum: Soluble Molecular
 Models of Tantalum Oxide
;
_journal_issue 23
_journal_name_full Organometallics
_journal_page_first 6090
_journal_paper_doi 10.1021/om8006932
_journal_volume 27
_journal_year 2008
_chemical_formula_sum 'C37 H42 Cl6 N2 O10 Ta2'
_chemical_formula_weight 1249.33
_chemical_name_systematic
;
 ?
;
_space_group_IT_number 2
_symmetry_cell_setting triclinic
_symmetry_space_group_name_Hall '-P 1'
_symmetry_space_group_name_H-M 'P -1'
_atom_sites_solution_hydrogens geom
_atom_sites_solution_primary direct
_atom_sites_solution_secondary difmap
_audit_creation_method SHELXL-97
_cell_angle_alpha 102.968(2)
_cell_angle_beta 99.251(2)
_cell_angle_gamma 92.625(2)
_cell_formula_units_Z 2
_cell_length_a 11.0890(11)
_cell_length_b 12.0840(12)
_cell_length_c 17.1190(17)
_cell_measurement_reflns_used 2926
_cell_measurement_temperature 180(2)
_cell_measurement_theta_max 23.479
_cell_measurement_theta_min 2.359
_cell_volume 2198.3(4)
_computing_cell_refinement 'Bruker SAINT'
_computing_data_collection 'Bruker APEX'
_computing_data_reduction 'Bruker SAINT, SADABS, XPREP'
_computing_molecular_graphics 'Bruker SHELXTL'
_computing_publication_material 'Bruker SHELXTL'
_computing_structure_refinement 'SHELXL-97 (Sheldrick, 1997)'
_computing_structure_solution 'SHELXS-97 (Sheldrick, 1990)'
_diffrn_ambient_temperature 180(2)
_diffrn_measured_fraction_theta_full 0.989
_diffrn_measured_fraction_theta_max 0.989
_diffrn_measurement_device_type 'CCD area detector'
_diffrn_measurement_method 'omega scans'
_diffrn_radiation_monochromator graphite
_diffrn_radiation_source 'fine-focus sealed tube'
_diffrn_radiation_type MoK\a
_diffrn_radiation_wavelength 0.71073
_diffrn_reflns_av_R_equivalents 0.0400
_diffrn_reflns_av_sigmaI/netI 0.0709
_diffrn_reflns_limit_h_max 13
_diffrn_reflns_limit_h_min -13
_diffrn_reflns_limit_k_max 15
_diffrn_reflns_limit_k_min -15
_diffrn_reflns_limit_l_max 17
_diffrn_reflns_limit_l_min -21
_diffrn_reflns_number 15719
_diffrn_reflns_theta_full 26.48
_diffrn_reflns_theta_max 26.48
_diffrn_reflns_theta_min 2.05
_exptl_absorpt_coefficient_mu 5.393
_exptl_absorpt_correction_T_max 0.7040
_exptl_absorpt_correction_T_min 0.3458
_exptl_absorpt_correction_type multi-scan
_exptl_absorpt_process_details SADABS
_exptl_crystal_colour white
_exptl_crystal_density_diffrn 1.887
_exptl_crystal_density_method 'not measured'
_exptl_crystal_description plate
_exptl_crystal_F_000 1212
_exptl_crystal_size_max 0.25
_exptl_crystal_size_mid 0.19
_exptl_crystal_size_min 0.12
_refine_diff_density_max 1.917
_refine_diff_density_min -1.556
_refine_diff_density_rms 0.191
_refine_ls_extinction_method none
_refine_ls_goodness_of_fit_ref 1.047
_refine_ls_hydrogen_treatment constr
_refine_ls_matrix_type full
_refine_ls_number_parameters 524
_refine_ls_number_reflns 8927
_refine_ls_number_restraints 0
_refine_ls_restrained_S_all 1.047
_refine_ls_R_factor_all 0.0641
_refine_ls_R_factor_gt 0.0421
_refine_ls_shift/su_max 0.002
_refine_ls_shift/su_mean 0.000
_refine_ls_structure_factor_coef Fsqd
_refine_ls_weighting_details 'calc w=1/[\s^2^(Fo^2^)+(0.0416P)^2^+0.0000P] where P=(Fo^2^+2Fc^2^)/3'
_refine_ls_weighting_scheme calc
_refine_ls_wR_factor_gt 0.0893
_refine_ls_wR_factor_ref 0.0982
_reflns_number_gt 6423
_reflns_number_total 8927
_reflns_threshold_expression >2sigma(I)
_cod_data_source_file om8006932_si_002.cif
_cod_data_source_block 3
_cod_original_sg_symbol_H-M P-1
_cod_database_code 4072241

loop_
_symmetry_equiv_pos_as_xyz
'x, y, z'
'-x, -y, -z'

loop_
_atom_site_label
_atom_site_type_symbol
_atom_site_fract_x
_atom_site_fract_y
_atom_site_fract_z
_atom_site_U_iso_or_equiv
_atom_site_adp_type
_atom_site_occupancy
_atom_site_symmetry_multiplicity
_atom_site_calc_flag
_atom_site_refinement_flags
Ta1 Ta 0.12506(2) 0.44577(2) 0.503211(18) 0.01715(9) Uani 1 1 d .
Ta2 Ta 0.49447(2) 0.86748(2) 0.970484(18) 0.01939(9) Uani 1 1 d .
N1 N 0.1204(4) 0.3178(4) 0.5783(4) 0.0195(13) Uani 1 1 d .
N2 N 0.3302(5) 0.8114(4) 0.8720(4) 0.0216(13) Uani 1 1 d .
O1 O 0.0431(4) 0.2930(4) 0.4291(3) 0.0233(11) Uani 1 1 d .
O2 O -0.0465(5) 0.1182(4) 0.4131(3) 0.0391(14) Uani 1 1 d .
O3 O 0.1849(4) 0.5276(4) 0.6242(3) 0.0239(11) Uani 1 1 d .
O4 O 0.2297(5) 0.5277(4) 0.7557(3) 0.0415(15) Uani 1 1 d .
O5 O 0.0415(4) 0.5534(4) 0.4577(3) 0.0234(12) Uani 1 1 d .
O6 O 0.5437(4) 0.8782(4) 0.8607(3) 0.0256(12) Uani 1 1 d .
O7 O 0.4972(5) 0.8674(4) 0.7277(3) 0.0352(13) Uani 1 1 d .
O8 O 0.3444(4) 0.8436(4) 1.0240(3) 0.0244(11) Uani 1 1 d .
O9 O 0.1433(5) 0.8015(5) 1.0161(4) 0.0423(15) Uani 1 1 d .
O10 O 0.5911(4) 0.9889(4) 1.0451(3) 0.0229(11) Uani 1 1 d .
C1 C 0.1936(6) 0.4788(6) 0.6860(5) 0.0273(17) Uani 1 1 d .
C2 C 0.1514(6) 0.3533(6) 0.6594(5) 0.0246(17) Uani 1 1 d .
C3 C 0.1292(7) 0.2835(7) 0.7116(5) 0.0355(19) Uani 1 1 d .
H3 H 0.1526 0.3084 0.7690 0.043 Uiso 1 1 calc R
C4 C 0.0710(8) 0.1756(7) 0.6748(5) 0.041(2) Uani 1 1 d .
H4 H 0.0568 0.1240 0.7075 0.049 Uiso 1 1 calc R
C5 C 0.0336(7) 0.1427(6) 0.5917(5) 0.0337(19) Uani 1 1 d .
H5 H -0.0097 0.0704 0.5670 0.040 Uiso 1 1 calc R
C6 C 0.0603(6) 0.2164(6) 0.5454(5) 0.0241(16) Uani 1 1 d .
C7 C 0.0147(6) 0.2038(6) 0.4546(5) 0.0276(18) Uani 1 1 d .
C8 C 0.3493(6) 0.4305(7) 0.5209(5) 0.0307(19) Uani 1 1 d .
C9 C 0.2981(6) 0.3491(6) 0.4496(5) 0.0301(19) Uani 1 1 d .
C10 C 0.2448(6) 0.4082(6) 0.3910(5) 0.0263(17) Uani 1 1 d .
C11 C 0.2686(6) 0.5247(6) 0.4268(5) 0.0294(18) Uani 1 1 d .
C12 C 0.3294(6) 0.5401(6) 0.5071(5) 0.0266(18) Uani 1 1 d .
C13 C 0.4223(6) 0.4077(8) 0.5957(5) 0.043(2) Uani 1 1 d .
H13A H 0.3830 0.3417 0.6090 0.064 Uiso 1 1 calc R
H13B H 0.4267 0.4746 0.6410 0.064 Uiso 1 1 calc R
H13C H 0.5054 0.3919 0.5862 0.064 Uiso 1 1 calc R
C14 C 0.3042(7) 0.2230(6) 0.4339(6) 0.044(2) Uani 1 1 d .
H14A H 0.3629 0.1999 0.3974 0.066 Uiso 1 1 calc R
H14B H 0.2230 0.1847 0.4084 0.066 Uiso 1 1 calc R
H14C H 0.3307 0.2016 0.4855 0.066 Uiso 1 1 calc R
C15 C 0.1849(7) 0.3561(8) 0.3050(5) 0.050(3) Uani 1 1 d .
H15A H 0.1013 0.3794 0.2958 0.075 Uiso 1 1 calc R
H15B H 0.1820 0.2729 0.2952 0.075 Uiso 1 1 calc R
H15C H 0.2321 0.3819 0.2677 0.075 Uiso 1 1 calc R
C16 C 0.2338(7) 0.6171(7) 0.3827(6) 0.042(2) Uani 1 1 d .
H16A H 0.1457 0.6066 0.3609 0.063 Uiso 1 1 calc R
H16B H 0.2797 0.6127 0.3378 0.063 Uiso 1 1 calc R
H16C H 0.2536 0.6919 0.4207 0.063 Uiso 1 1 calc R
C17 C 0.3725(7) 0.6535(7) 0.5648(6) 0.046(3) Uani 1 1 d .
H17A H 0.3130 0.7088 0.5558 0.070 Uiso 1 1 calc R
H17B H 0.4524 0.6802 0.5554 0.070 Uiso 1 1 calc R
H17C H 0.3800 0.6452 0.6210 0.070 Uiso 1 1 calc R
C18 C 0.2306(7) 0.8143(6) 0.9840(5) 0.0261(17) Uani 1 1 d .
C19 C 0.2206(6) 0.7977(6) 0.8936(5) 0.0237(16) Uani 1 1 d .
C20 C 0.1149(7) 0.7854(6) 0.8371(5) 0.0307(18) Uani 1 1 d .
H20 H 0.0373 0.7731 0.8519 0.037 Uiso 1 1 calc R
C21 C 0.1231(7) 0.7910(7) 0.7587(5) 0.036(2) Uani 1 1 d .
H21 H 0.0508 0.7813 0.7188 0.044 Uiso 1 1 calc R
C22 C 0.2356(6) 0.8106(6) 0.7379(5) 0.0306(18) Uani 1 1 d .
H22 H 0.2423 0.8172 0.6844 0.037 Uiso 1 1 calc R
C23 C 0.3390(6) 0.8204(6) 0.7975(5) 0.0238(16) Uani 1 1 d .
C24 C 0.4684(6) 0.8572(6) 0.7912(5) 0.0250(17) Uani 1 1 d .
C25 C 0.4926(6) 0.6643(5) 0.9755(5) 0.0240(16) Uani 1 1 d .
C26 C 0.5664(6) 0.6781(6) 0.9184(5) 0.0258(17) Uani 1 1 d .
C27 C 0.6723(7) 0.7524(6) 0.9608(6) 0.035(2) Uani 1 1 d .
C28 C 0.6661(6) 0.7804(5) 1.0442(5) 0.0241(17) Uani 1 1 d .
C29 C 0.5528(6) 0.7299(6) 1.0537(5) 0.0255(17) Uani 1 1 d .
C30 C 0.3785(7) 0.5869(6) 0.9601(5) 0.0330(19) Uani 1 1 d .
H30A H 0.3387 0.5756 0.9031 0.049 Uiso 1 1 calc R
H30B H 0.3226 0.6209 0.9959 0.049 Uiso 1 1 calc R
H30C H 0.3992 0.5133 0.9712 0.049 Uiso 1 1 calc R
C31 C 0.5422(7) 0.6175(6) 0.8313(5) 0.039(2) Uani 1 1 d .
H31A H 0.5816 0.5459 0.8245 0.058 Uiso 1 1 calc R
H31B H 0.5753 0.6655 0.7992 0.058 Uiso 1 1 calc R
H31C H 0.4535 0.6012 0.8125 0.058 Uiso 1 1 calc R
C32 C 0.7791(7) 0.7884(7) 0.9247(6) 0.043(2) Uani 1 1 d .
H32A H 0.8038 0.8695 0.9480 0.064 Uiso 1 1 calc R
H32B H 0.7547 0.7752 0.8655 0.064 Uiso 1 1 calc R
H32C H 0.8481 0.7437 0.9372 0.064 Uiso 1 1 calc R
C33 C 0.7617(7) 0.8524(6) 1.1113(6) 0.045(2) Uani 1 1 d .
H33A H 0.8430 0.8274 1.1046 0.067 Uiso 1 1 calc R
H33B H 0.7444 0.8440 1.1641 0.067 Uiso 1 1 calc R
H33C H 0.7596 0.9325 1.1087 0.067 Uiso 1 1 calc R
C34 C 0.5098(8) 0.7343(7) 1.1330(5) 0.044(2) Uani 1 1 d .
H34A H 0.5497 0.6782 1.1594 0.067 Uiso 1 1 calc R
H34B H 0.4207 0.7169 1.1228 0.067 Uiso 1 1 calc R
H34C H 0.5310 0.8108 1.1685 0.067 Uiso 1 1 calc R
C35 C 0.362(2) -0.0138(10) 0.5943(9) 0.194(11) Uani 1 1 d .
H35A H 0.3011 -0.0531 0.6178 0.233 Uiso 1 1 calc R
H35B H 0.4405 -0.0466 0.6070 0.233 Uiso 1 1 calc R
Cl1 Cl 0.3791(3) 0.1149(3) 0.6438(2) 0.1006(12) Uani 1 1 d .
Cl2 Cl 0.3174(4) -0.0530(2) 0.4918(2) 0.0982(12) Uani 1 1 d .
C36 C 0.2422(8) 0.9502(8) 0.2091(6) 0.057(3) Uani 1 1 d .
H36A H 0.2448 0.9079 0.1528 0.068 Uiso 1 1 calc R
H36B H 0.3112 1.0102 0.2259 0.068 Uiso 1 1 calc R
Cl3 Cl 0.2597(3) 0.8571(3) 0.2735(2) 0.0906(10) Uani 1 1 d .
Cl4 Cl 0.1042(3) 1.0138(2) 0.2107(2) 0.0821(10) Uani 1 1 d .
C37 C 0.9342(10) 0.3831(9) 0.8877(9) 0.089(4) Uani 1 1 d .
H37A H 0.9265 0.3550 0.9369 0.107 Uiso 1 1 calc R
H37B H 0.9287 0.3156 0.8417 0.107 Uiso 1 1 calc R
Cl5 Cl 0.8143(5) 0.4605(4) 0.8680(3) 0.165(2) Uani 1 1 d .
Cl6 Cl 1.0727(4) 0.4525(5) 0.9023(4) 0.222(4) Uani 1 1 d .

loop_
_atom_site_aniso_label
_atom_site_aniso_U_11
_atom_site_aniso_U_22
_atom_site_aniso_U_33
_atom_site_aniso_U_23
_atom_site_aniso_U_13
_atom_site_aniso_U_12
Ta1 0.01516(14) 0.01767(15) 0.01813(18) 0.00316(12) 0.00360(12) -0.00090(11)
Ta2 0.02124(16) 0.01791(16) 0.01695(18) 0.00328(12) -0.00105(12) -0.00022(11)
N1 0.014(3) 0.023(3) 0.021(4) 0.004(3) 0.004(2) 0.006(2)
N2 0.027(3) 0.013(3) 0.023(4) -0.001(2) 0.005(3) 0.003(2)
O1 0.022(2) 0.022(3) 0.025(3) 0.005(2) 0.003(2) -0.006(2)
O2 0.056(4) 0.026(3) 0.030(4) 0.009(3) -0.008(3) -0.011(3)
O3 0.023(2) 0.020(2) 0.025(3) 0.000(2) 0.002(2) -0.004(2)
O4 0.061(4) 0.039(3) 0.017(3) -0.005(3) 0.004(3) -0.012(3)
O5 0.016(2) 0.026(3) 0.031(3) 0.005(2) 0.012(2) 0.0014(19)
O6 0.018(2) 0.027(3) 0.028(3) 0.003(2) -0.003(2) 0.001(2)
O7 0.037(3) 0.048(3) 0.022(3) 0.011(3) 0.009(3) -0.005(3)
O8 0.022(2) 0.030(3) 0.017(3) 0.000(2) -0.001(2) -0.001(2)
O9 0.033(3) 0.058(4) 0.035(4) 0.009(3) 0.010(3) -0.005(3)
O10 0.028(3) 0.017(2) 0.021(3) 0.002(2) -0.001(2) 0.002(2)
C1 0.025(4) 0.028(4) 0.028(5) 0.005(4) 0.003(3) 0.002(3)
C2 0.024(4) 0.024(4) 0.022(5) 0.001(3) 0.001(3) 0.004(3)
C3 0.048(5) 0.041(5) 0.019(5) 0.011(4) 0.004(4) 0.007(4)
C4 0.063(6) 0.034(5) 0.033(6) 0.018(4) 0.012(4) 0.012(4)
C5 0.037(4) 0.027(4) 0.038(6) 0.010(4) 0.005(4) -0.002(3)
C6 0.028(4) 0.020(4) 0.021(4) 0.004(3) -0.002(3) 0.002(3)
C7 0.029(4) 0.023(4) 0.030(5) 0.008(3) -0.001(3) 0.005(3)
C8 0.022(4) 0.046(5) 0.024(5) 0.006(4) 0.008(3) 0.005(3)
C9 0.017(3) 0.029(4) 0.044(6) 0.002(4) 0.014(3) 0.006(3)
C10 0.018(3) 0.037(4) 0.024(5) 0.004(4) 0.009(3) 0.000(3)
C11 0.020(4) 0.039(4) 0.030(5) 0.008(4) 0.009(3) -0.007(3)
C12 0.020(4) 0.025(4) 0.034(5) 0.003(3) 0.010(3) -0.001(3)
C13 0.018(4) 0.078(6) 0.034(6) 0.020(5) 0.003(4) 0.008(4)
C14 0.038(5) 0.033(5) 0.062(7) 0.004(4) 0.021(4) 0.010(4)
C15 0.040(5) 0.071(6) 0.034(6) -0.001(5) 0.015(4) -0.017(5)
C16 0.037(4) 0.046(5) 0.057(7) 0.032(5) 0.021(4) 0.004(4)
C17 0.036(5) 0.037(5) 0.055(7) -0.013(4) 0.015(4) -0.016(4)
C18 0.034(4) 0.021(4) 0.025(5) 0.006(3) 0.010(4) -0.001(3)
C19 0.028(4) 0.022(4) 0.018(4) 0.002(3) -0.001(3) -0.005(3)
C20 0.030(4) 0.032(4) 0.029(5) 0.006(4) 0.007(4) -0.004(3)
C21 0.025(4) 0.050(5) 0.025(5) 0.000(4) -0.011(3) -0.001(4)
C22 0.030(4) 0.041(5) 0.015(4) -0.001(3) -0.003(3) -0.002(3)
C23 0.028(4) 0.023(4) 0.017(4) 0.002(3) 0.001(3) -0.003(3)
C24 0.026(4) 0.024(4) 0.026(5) 0.010(3) 0.002(3) -0.004(3)
C25 0.031(4) 0.016(3) 0.025(5) 0.007(3) -0.001(3) 0.004(3)
C26 0.027(4) 0.018(4) 0.032(5) 0.007(3) 0.001(3) 0.006(3)
C27 0.036(4) 0.017(4) 0.049(6) 0.005(4) -0.002(4) 0.006(3)
C28 0.034(4) 0.015(3) 0.019(4) 0.003(3) -0.011(3) 0.005(3)
C29 0.030(4) 0.026(4) 0.026(5) 0.019(3) 0.000(3) 0.007(3)
C30 0.039(4) 0.027(4) 0.031(5) 0.007(4) 0.004(4) -0.003(3)
C31 0.046(5) 0.031(4) 0.037(6) 0.003(4) 0.006(4) 0.003(4)
C32 0.036(5) 0.043(5) 0.049(6) 0.013(4) 0.004(4) 0.006(4)
C33 0.044(5) 0.035(5) 0.044(6) 0.010(4) -0.026(4) 0.006(4)
C34 0.056(6) 0.048(5) 0.031(6) 0.015(4) 0.004(4) 0.004(4)
C35 0.32(3) 0.063(9) 0.067(11) 0.029(8) -0.040(15) 0.041(13)
Cl1 0.137(3) 0.081(2) 0.066(2) -0.0045(18) -0.013(2) 0.037(2)
Cl2 0.169(3) 0.0528(17) 0.057(2) 0.0060(15) -0.010(2) -0.014(2)
C36 0.060(6) 0.063(6) 0.046(7) 0.010(5) 0.019(5) -0.007(5)
Cl3 0.083(2) 0.121(3) 0.077(3) 0.047(2) 0.0080(18) 0.0138(19)
Cl4 0.0721(18) 0.0620(17) 0.126(3) 0.0351(18) 0.0385(19) 0.0125(14)
C37 0.097(9) 0.072(8) 0.113(12) 0.032(8) 0.048(9) 0.001(7)
Cl5 0.212(5) 0.157(4) 0.135(5) 0.064(3) 0.001(4) 0.073(4)
Cl6 0.136(4) 0.222(5) 0.234(6) -0.147(5) 0.133(4) -0.114(4)

loop_
_atom_type_symbol
_atom_type_description
_atom_type_scat_dispersion_real
_atom_type_scat_dispersion_imag
_atom_type_scat_source
C C 0.0033 0.0016 'International Tables Vol C Tables 4.2.6.8 and 6.1.1.4'
H H 0.0000 0.0000 'International Tables Vol C Tables 4.2.6.8 and 6.1.1.4'
N N 0.0061 0.0033 'International Tables Vol C Tables 4.2.6.8 and 6.1.1.4'
O O 0.0106 0.0060 'International Tables Vol C Tables 4.2.6.8 and 6.1.1.4'
Cl Cl 0.1484 0.1585 'International Tables Vol C Tables 4.2.6.8 and 6.1.1.4'
Ta Ta -0.7052 6.5227 'International Tables Vol C Tables 4.2.6.8 and 6.1.1.4'

loop_
_geom_angle_atom_site_label_1
_geom_angle_atom_site_label_2
_geom_angle_atom_site_label_3
_geom_angle
_geom_angle_site_symmetry_1
_geom_angle_site_symmetry_3
O5 Ta1 O5 75.2(2) . 2_566
O5 Ta1 O1 102.8(2) . .
O5 Ta1 O1 81.14(18) 2_566 .
O5 Ta1 O3 104.67(19) . .
O5 Ta1 O3 81.31(18) 2_566 .
O1 Ta1 O3 142.21(19) . .
O5 Ta1 N1 147.03(19) . .
O5 Ta1 N1 71.89(19) 2_566 .
O1 Ta1 N1 71.3(2) . .
O3 Ta1 N1 71.49(19) . .
O5 Ta1 C12 93.5(2) . .
O5 Ta1 C12 150.2(2) 2_566 .
O1 Ta1 C12 128.5(2) . .
O3 Ta1 C12 75.0(2) . .
N1 Ta1 C12 115.9(2) . .
O5 Ta1 C8 125.7(2) . .
O5 Ta1 C8 153.2(2) 2_566 .
O1 Ta1 C8 106.8(2) . .
O3 Ta1 C8 77.1(2) . .
N1 Ta1 C8 86.2(2) . .
C12 Ta1 C8 33.3(2) . .
O5 Ta1 C10 90.7(2) . .
O5 Ta1 C10 149.9(2) 2_566 .
O1 Ta1 C10 76.2(2) . .
O3 Ta1 C10 128.5(2) . .
N1 Ta1 C10 117.8(2) . .
C12 Ta1 C10 54.9(2) . .
C8 Ta1 C10 55.0(2) . .
O5 Ta1 C9 123.7(2) . .
O5 Ta1 C9 153.0(2) 2_566 .
O1 Ta1 C9 76.1(2) . .
O3 Ta1 C9 108.5(2) . .
N1 Ta1 C9 87.2(2) . .
C12 Ta1 C9 54.8(2) . .
C8 Ta1 C9 32.8(2) . .
C10 Ta1 C9 33.4(3) . .
O5 Ta1 C11 74.0(2) . .
O5 Ta1 C11 149.1(2) 2_566 .
O1 Ta1 C11 107.0(2) . .
O3 Ta1 C11 105.2(2) . .
N1 Ta1 C11 138.9(2) . .
C12 Ta1 C11 32.6(2) . .
C8 Ta1 C11 54.2(3) . .
C10 Ta1 C11 32.6(2) . .
C9 Ta1 C11 54.2(3) . .
O5 Ta1 Ta1 39.76(13) . 2_566
O5 Ta1 Ta1 35.40(14) 2_566 2_566
O1 Ta1 Ta1 91.74(12) . 2_566
O3 Ta1 Ta1 92.97(12) . 2_566
N1 Ta1 Ta1 107.29(13) . 2_566
C12 Ta1 Ta1 127.63(16) . 2_566
C8 Ta1 Ta1 160.06(18) . 2_566
C10 Ta1 Ta1 125.45(18) . 2_566
C9 Ta1 Ta1 157.3(2) . 2_566
C11 Ta1 Ta1 113.77(18) . 2_566
O10 Ta2 O8 104.18(19) . .
O10 Ta2 O10 75.0(2) . 2_677
O8 Ta2 O10 81.25(19) . 2_677
O10 Ta2 O6 103.0(2) . .
O8 Ta2 O6 142.40(18) . .
O10 Ta2 O6 81.30(18) 2_677 .
O10 Ta2 N2 147.38(19) . .
O8 Ta2 N2 71.6(2) . .
O10 Ta2 N2 72.39(18) 2_677 .
O6 Ta2 N2 71.42(19) . .
O10 Ta2 C29 93.2(2) . .
O8 Ta2 C29 75.1(2) . .
O10 Ta2 C29 150.1(2) 2_677 .
O6 Ta2 C29 128.5(2) . .
N2 Ta2 C29 115.7(2) . .
O10 Ta2 C27 91.6(2) . .
O8 Ta2 C27 128.5(2) . .
O10 Ta2 C27 150.0(2) 2_677 .
O6 Ta2 C27 75.8(2) . .
N2 Ta2 C27 116.8(2) . .
C29 Ta2 C27 55.0(3) . .
O10 Ta2 C25 126.1(2) . .
O8 Ta2 C25 76.7(2) . .
O10 Ta2 C25 152.6(2) 2_677 .
O6 Ta2 C25 106.8(2) . .
N2 Ta2 C25 85.3(2) . .
C29 Ta2 C25 33.7(2) . .
C27 Ta2 C25 55.2(2) . .
O10 Ta2 C26 124.7(2) . .
O8 Ta2 C26 108.1(2) . .
O10 Ta2 C26 152.6(2) 2_677 .
O6 Ta2 C26 75.9(2) . .
N2 Ta2 C26 86.0(2) . .
C29 Ta2 C26 55.2(3) . .
C27 Ta2 C26 33.6(2) . .
C25 Ta2 C26 32.9(2) . .
O10 Ta2 C28 73.9(2) . .
O8 Ta2 C28 105.7(2) . .
O10 Ta2 C28 148.88(19) 2_677 .
O6 Ta2 C28 106.4(2) . .
N2 Ta2 C28 138.7(2) . .
C29 Ta2 C28 33.1(2) . .
C27 Ta2 C28 32.7(3) . .
C25 Ta2 C28 55.2(2) . .
C26 Ta2 C28 54.9(2) . .
O10 Ta2 Ta2 39.64(14) . 2_677
O8 Ta2 Ta2 92.65(13) . 2_677
O10 Ta2 Ta2 35.36(12) 2_677 2_677
O6 Ta2 Ta2 92.02(12) . 2_677
N2 Ta2 Ta2 107.75(13) . 2_677
C29 Ta2 Ta2 127.33(18) . 2_677
C27 Ta2 Ta2 126.04(17) . 2_677
C25 Ta2 Ta2 159.94(18) . 2_677
C26 Ta2 Ta2 158.10(16) . 2_677
C28 Ta2 Ta2 113.52(15) . 2_677
C6 N1 C2 120.1(6) . .
C6 N1 Ta1 119.3(5) . .
C2 N1 Ta1 118.6(4) . .
C23 N2 C19 121.1(6) . .
C23 N2 Ta2 118.5(4) . .
C19 N2 Ta2 118.3(5) . .
C7 O1 Ta1 124.8(5) . .
C1 O3 Ta1 125.4(4) . .
Ta1 O5 Ta1 104.8(2) . 2_566
C24 O6 Ta2 124.7(4) . .
C18 O8 Ta2 124.8(5) . .
Ta2 O10 Ta2 105.0(2) . 2_677
O4 C1 O3 124.4(7) . .
O4 C1 C2 123.5(8) . .
O3 C1 C2 112.2(6) . .
N1 C2 C3 122.0(6) . .
N1 C2 C1 112.2(7) . .
C3 C2 C1 125.2(7) . .
C4 C3 C2 116.4(7) . .
C5 C4 C3 120.9(8) . .
C6 C5 C4 118.6(7) . .
N1 C6 C5 121.9(7) . .
N1 C6 C7 110.5(6) . .
C5 C6 C7 127.2(7) . .
O2 C7 O1 125.2(8) . .
O2 C7 C6 121.3(7) . .
O1 C7 C6 113.4(6) . .
C9 C8 C12 108.1(7) . .
C9 C8 C13 126.4(8) . .
C12 C8 C13 125.2(7) . .
C9 C8 Ta1 73.9(4) . .
C12 C8 Ta1 73.3(4) . .
C13 C8 Ta1 123.1(5) . .
C8 C9 C10 107.9(7) . .
C8 C9 C14 127.1(8) . .
C10 C9 C14 124.8(7) . .
C8 C9 Ta1 73.2(4) . .
C10 C9 Ta1 73.1(4) . .
C14 C9 Ta1 122.6(5) . .
C11 C10 C9 107.0(7) . .
C11 C10 C15 126.2(8) . .
C9 C10 C15 126.6(7) . .
C11 C10 Ta1 74.5(4) . .
C9 C10 Ta1 73.6(4) . .
C15 C10 Ta1 121.6(5) . .
C10 C11 C12 109.5(7) . .
C10 C11 C16 123.7(8) . .
C12 C11 C16 126.8(7) . .
C10 C11 Ta1 72.9(4) . .
C12 C11 Ta1 72.7(4) . .
C16 C11 Ta1 121.5(5) . .
C11 C12 C8 107.3(6) . .
C11 C12 C17 125.3(7) . .
C8 C12 C17 127.3(8) . .
C11 C12 Ta1 74.7(4) . .
C8 C12 Ta1 73.4(4) . .
C17 C12 Ta1 120.7(5) . .
O9 C18 O8 124.2(8) . .
O9 C18 C19 122.8(7) . .
O8 C18 C19 113.0(6) . .
N2 C19 C20 120.3(7) . .
N2 C19 C18 112.0(6) . .
C20 C19 C18 127.0(7) . .
C19 C20 C21 119.0(7) . .
C22 C21 C20 120.3(7) . .
C21 C22 C23 117.8(8) . .
N2 C23 C22 121.3(7) . .
N2 C23 C24 111.9(6) . .
C22 C23 C24 126.3(7) . .
O7 C24 O6 124.2(7) . .
O7 C24 C23 122.6(7) . .
O6 C24 C23 113.2(7) . .
C26 C25 C29 107.8(6) . .
C26 C25 C30 126.6(7) . .
C29 C25 C30 125.4(7) . .
C26 C25 Ta2 73.7(4) . .
C29 C25 Ta2 72.8(4) . .
C30 C25 Ta2 123.7(5) . .
C25 C26 C27 107.8(7) . .
C25 C26 C31 125.1(7) . .
C27 C26 C31 126.9(7) . .
C25 C26 Ta2 73.3(4) . .
C27 C26 Ta2 72.8(4) . .
C31 C26 Ta2 123.5(5) . .
C28 C27 C26 108.6(7) . .
C28 C27 C32 124.6(7) . .
C26 C27 C32 126.6(8) . .
C28 C27 Ta2 75.4(4) . .
C26 C27 Ta2 73.6(4) . .
C32 C27 Ta2 121.0(5) . .
C27 C28 C29 107.6(6) . .
C27 C28 C33 126.2(7) . .
C29 C28 C33 126.2(8) . .
C27 C28 Ta2 71.9(4) . .
C29 C28 Ta2 71.5(4) . .
C33 C28 Ta2 121.5(4) . .
C28 C29 C25 108.1(7) . .
C28 C29 C34 125.8(7) . .
C25 C29 C34 125.8(7) . .
C28 C29 Ta2 75.4(4) . .
C25 C29 Ta2 73.5(4) . .
C34 C29 Ta2 121.9(5) . .
Cl1 C35 Cl2 122.9(8) . .
Cl3 C36 Cl4 111.8(5) . .
Cl6 C37 Cl5 115.3(7) . .

loop_
_geom_bond_atom_site_label_1
_geom_bond_atom_site_label_2
_geom_bond_distance
_geom_bond_site_symmetry_2
Ta1 O5 1.869(5) .
Ta1 O5 2.063(4) 2_566
Ta1 O1 2.066(4) .
Ta1 O3 2.071(5) .
Ta1 N1 2.226(6) .
Ta1 C12 2.474(7) .
Ta1 C8 2.476(7) .
Ta1 C10 2.479(7) .
Ta1 C9 2.486(6) .
Ta1 C11 2.499(7) .
Ta1 Ta1 3.1180(6) 2_566
Ta2 O10 1.872(4) .
Ta2 O8 2.063(5) .
Ta2 O10 2.064(4) 2_677
Ta2 O6 2.069(5) .
Ta2 N2 2.238(6) .
Ta2 C29 2.465(7) .
Ta2 C27 2.470(7) .
Ta2 C25 2.475(6) .
Ta2 C26 2.480(7) .
Ta2 C28 2.515(7) .
Ta2 Ta2 3.1249(6) 2_677
N1 C6 1.326(8) .
N1 C2 1.339(9) .
N2 C23 1.322(9) .
N2 C19 1.339(9) .
O1 C7 1.294(8) .
O2 C7 1.219(8) .
O3 C1 1.314(9) .
O4 C1 1.202(9) .
O5 Ta1 2.063(4) 2_566
O6 C24 1.305(9) .
O7 C24 1.212(9) .
O8 C18 1.326(8) .
O9 C18 1.207(8) .
O10 Ta2 2.064(4) 2_677
C1 C2 1.510(10) .
C2 C3 1.401(11) .
C3 C4 1.392(11) .
C4 C5 1.376(11) .
C5 C6 1.371(11) .
C6 C7 1.525(11) .
C8 C9 1.402(10) .
C8 C12 1.418(10) .
C8 C13 1.489(11) .
C9 C10 1.427(11) .
C9 C14 1.494(10) .
C10 C11 1.398(10) .
C10 C15 1.494(11) .
C11 C12 1.398(11) .
C11 C16 1.513(11) .
C12 C17 1.504(10) .
C18 C19 1.499(10) .
C19 C20 1.374(10) .
C20 C21 1.376(11) .
C21 C22 1.375(11) .
C22 C23 1.389(10) .
C23 C24 1.510(9) .
C25 C26 1.404(10) .
C25 C29 1.433(10) .
C25 C30 1.489(9) .
C26 C27 1.433(10) .
C26 C31 1.480(11) .
C27 C28 1.404(11) .
C27 C32 1.511(11) .
C28 C29 1.421(10) .
C28 C33 1.508(10) .
C29 C34 1.500(11) .
C35 Cl1 1.581(12) .
C35 Cl2 1.695(13) .
C36 Cl3 1.740(10) .
C36 Cl4 1.744(10) .
C37 Cl6 1.670(11) .
C37 Cl5 1.695(12) .
